data_7052285
loop_
_publ_author_name
'Smith, Christopher B.'
'Barbour, Leonard J.'
'Makha, Mohamed'
'Raston, Colin L.'
'Sobolev, Alexandre N.'

_publ_section_title
;
 Unlocking the elusive binding cavity in p-sulfonatocalix[8]arene
;
_journal_issue 7
_journal_name_full 'New Journal of Chemistry'
_journal_page_first 991
_journal_paper_doi 10.1039/b604513h
_journal_volume 30
_journal_year 2006
_chemical_formula_moiety '(C56 H40 O32 S8), (C36 H24 N6 Co), 0.33Yb, Na, 13(H2 O)'
_chemical_formula_sum 'C92 H90 Co N6 Na O45 S8 Yb0.33'
_chemical_formula_weight 2395.78
_chemical_name_systematic
;
?
;
_space_group_IT_number 167
_symmetry_cell_setting trigonal
_symmetry_space_group_name_Hall '-R 3 2"c'
_symmetry_space_group_name_H-M 'R -3 c :H'
_atom_sites_solution_hydrogens geom
_atom_sites_solution_primary direct
_atom_sites_solution_secondary difmap
_audit_creation_method SHELXL-97
_cell_angle_alpha 90.00
_cell_angle_beta 90.00
_cell_angle_gamma 120.00
_cell_formula_units_Z 18
_cell_length_a 32.197(5)
_cell_length_b 32.197(5)
_cell_length_c 71.112(14)
_cell_measurement_temperature 153(2)
_cell_volume 63842(19)
_computing_cell_refinement 'Bruker SAINT'
_computing_data_collection 'Bruker SMART'
_computing_data_reduction 'Bruker SAINT'
_computing_molecular_graphics 'Bruker SHELXTL, v. 5.1'
_computing_publication_material 'Bruker SHELXTL, v. 5.1'
_computing_structure_refinement 'Bruker SHELXTL, v. 5.1'
_computing_structure_solution 'Bruker SHELXTL, v. 5.1'
_diffrn_ambient_temperature 153(2)
_diffrn_measured_fraction_theta_full 0.968
_diffrn_measured_fraction_theta_max 0.968
_diffrn_measurement_device_type 'Bruker AXS CCD'
_diffrn_measurement_method '\w scans'
_diffrn_radiation_monochromator graphite
_diffrn_radiation_source 'sealed tube'
_diffrn_radiation_type MoK\a
_diffrn_radiation_wavelength 0.71073
_diffrn_reflns_av_R_equivalents 0.2311
_diffrn_reflns_av_sigmaI/netI 0.2422
_diffrn_reflns_limit_h_max 36
_diffrn_reflns_limit_h_min -31
_diffrn_reflns_limit_k_max 32
_diffrn_reflns_limit_k_min -28
_diffrn_reflns_limit_l_max 24
_diffrn_reflns_limit_l_min -81
_diffrn_reflns_number 47095
_diffrn_reflns_theta_full 24.00
_diffrn_reflns_theta_max 24.00
_diffrn_reflns_theta_min 2.13
_exptl_absorpt_coefficient_mu 0.529
_exptl_absorpt_correction_T_max 0.9843
_exptl_absorpt_correction_T_min 0.9248
_exptl_absorpt_correction_type multi-scan
_exptl_absorpt_process_details 'SADABS - Bruker area detector absorption corrections'
_exptl_crystal_colour orange
_exptl_crystal_density_diffrn 1.122
_exptl_crystal_density_meas ?
_exptl_crystal_density_method .
_exptl_crystal_description hexagon
_exptl_crystal_F_000 22200
_exptl_crystal_size_max 0.15
_exptl_crystal_size_mid 0.15
_exptl_crystal_size_min 0.03
_refine_diff_density_max 1.945
_refine_diff_density_min -0.851
_refine_diff_density_rms 0.152
_refine_ls_extinction_method none
_refine_ls_goodness_of_fit_ref 1.178
_refine_ls_hydrogen_treatment constr
_refine_ls_matrix_type full
_refine_ls_number_parameters 430
_refine_ls_number_reflns 10807
_refine_ls_number_restraints 450
_refine_ls_restrained_S_all 1.157
_refine_ls_R_factor_all 0.3762
_refine_ls_R_factor_gt 0.1801
_refine_ls_shift/su_max 0.081
_refine_ls_shift/su_mean 0.003
_refine_ls_structure_factor_coef Fsqd
_refine_ls_weighting_details 'calc w=1/[\s^2^(Fo^2^)+(0.2000P)^2^+650.0000P] where P=(Fo^2^+2Fc^2^)/3'
_refine_ls_weighting_scheme calc
_refine_ls_wR_factor_gt 0.4213
_refine_ls_wR_factor_ref 0.5215
_reflns_number_gt 3279
_reflns_number_total 10807
_reflns_threshold_expression >2sigma(I)
_cod_data_source_file b604513h.txt
_cod_data_source_block cs402
_cod_depositor_comments
;
The following automatic conversions were performed:
'_symmetry_cell_setting' value 'Trigonal' changed to 'trigonal' according
to '/home/saulius/struct/CIF-dictionaries/cif_core.dic' dictionary named
'cif_core.dic' version 2.4.1 from 2010-06-29.

Automatic conversion script
Id: cif_fix_enum 1527 2010-12-29 10:47:43Z saulius 
;
_cod_original_cell_volume 63842(18)
_cod_original_sg_symbol_H-M 'R -3 c'
_cod_database_code 7052285

loop_
_symmetry_equiv_pos_as_xyz
'x, y, z'
'-y, x-y, z'
'-x+y, -x, z'
'y, x, -z+1/2'
'x-y, -y, -z+1/2'
'-x, -x+y, -z+1/2'
'x+2/3, y+1/3, z+1/3'
'-y+2/3, x-y+1/3, z+1/3'
'-x+y+2/3, -x+1/3, z+1/3'
'y+2/3, x+1/3, -z+5/6'
'x-y+2/3, -y+1/3, -z+5/6'
'-x+2/3, -x+y+1/3, -z+5/6'
'x+1/3, y+2/3, z+2/3'
'-y+1/3, x-y+2/3, z+2/3'
'-x+y+1/3, -x+2/3, z+2/3'
'y+1/3, x+2/3, -z+7/6'
'x-y+1/3, -y+2/3, -z+7/6'
'-x+1/3, -x+y+2/3, -z+7/6'
'-x, -y, -z'
'y, -x+y, -z'
'x-y, x, -z'
'-y, -x, z-1/2'
'-x+y, y, z-1/2'
'x, x-y, z-1/2'
'-x+2/3, -y+1/3, -z+1/3'
'y+2/3, -x+y+1/3, -z+1/3'
'x-y+2/3, x+1/3, -z+1/3'
'-y+2/3, -x+1/3, z-1/6'
'-x+y+2/3, y+1/3, z-1/6'
'x+2/3, x-y+1/3, z-1/6'
'-x+1/3, -y+2/3, -z+2/3'
'y+1/3, -x+y+2/3, -z+2/3'
'x-y+1/3, x+2/3, -z+2/3'
'-y+1/3, -x+2/3, z+1/6'
'-x+y+1/3, y+2/3, z+1/6'
'x+1/3, x-y+2/3, z+1/6'

loop_
_atom_site_label
_atom_site_type_symbol
_atom_site_fract_x
_atom_site_fract_y
_atom_site_fract_z
_atom_site_U_iso_or_equiv
_atom_site_adp_type
_atom_site_occupancy
_atom_site_symmetry_multiplicity
_atom_site_calc_flag
_atom_site_refinement_flags
_atom_site_disorder_assembly
_atom_site_disorder_group
Yb1 Yb 0.6667 0.3333 0.25406(3) 0.0662(9) Uani 0.50 3 d SP . .
O1W O 0.5999(10) 0.3110(10) 0.2335(3) 0.053(8) Uiso 0.33 1 d P . .
O2W O 0.6103(10) 0.2472(10) 0.2554(4) 0.061(8) Uiso 0.33 1 d P . .
O3W O 0.6020(8) 0.3017(9) 0.2768(3) 0.036(6) Uiso 0.33 1 d P . .
Na1 Na 0.8377(6) 0.7742(7) 0.2026(2) 0.046(4) Uiso 0.33 1 d P A 1
O4W O 0.8580(14) 0.8252(16) 0.2159(5) 0.096(12) Uiso 0.33 1 d P A 1
O5W O 0.8763(10) 0.7592(10) 0.2223(4) 0.056(8) Uiso 0.33 1 d P A 1
O6W O 0.8047(17) 0.7763(17) 0.1750(6) 0.139(16) Uiso 0.33 1 d P A 1
Na2 Na 0.8441(11) 0.7962(15) 0.2094(5) 0.037(8) Uiso 0.17 1 d P B 2
O7W O 0.8997(16) 0.8275(17) 0.1809(6) 0.035(12) Uiso 0.17 1 d P B 2
O8W O 0.9237(18) 0.8523(18) 0.2111(6) 0.045(13) Uiso 0.17 1 d P B 2
O9W O 0.861(2) 0.759(2) 0.2076(9) 0.071(18) Uiso 0.17 1 d P B 2
O10W O 0.7280(9) 0.7280(9) 0.2500 0.074(9) Uiso 0.50 2 d SP . .
O11W O 0.8127(9) 0.7880(9) 0.2444(3) 0.081(7) Uiso 0.50 1 d P C 1
O12W O 0.8034(8) 0.8034(8) 0.2500 0.039(7) Uiso 0.50 2 d SP D 2
O13W O 0.6849(9) 0.7207(9) 0.3306(3) 0.093(7) Uiso 0.50 1 d P . .
O14W O 0.2972(7) 0.5108(7) 0.2555(3) 0.071(6) Uiso 0.50 1 d P . .
O15W O 0.7447(19) 0.6154(19) 0.1733(7) 0.153(18) Uiso 0.33 1 d P . .
O16W O 0.3979(19) 0.5292(19) 0.3384(7) 0.161(19) Uiso 0.33 1 d P . .
O17W O 0.3345(12) 0.4877(12) 0.2835(4) 0.084(10) Uiso 0.33 1 d P . .
O18W O 0.3565(11) 0.2900(11) 0.2027(4) 0.068(9) Uiso 0.33 1 d P . .
O19W O 0.2868(12) 0.2771(13) 0.2289(5) 0.086(10) Uiso 0.33 1 d P . .
O20W O 0.6358(12) 0.3581(12) 0.3172(4) 0.080(10) Uiso 0.33 1 d P . .
Co1 Co 0.43118(10) 0.43118(10) 0.2500 0.0835(13) Uani 1 2 d SD . .
N1A N 0.4454(4) 0.4971(3) 0.2488(2) 0.072(10) Uiso 0.50 1 d PD . .
C2A C 0.4945(4) 0.5278(4) 0.24919(16) 0.050(8) Uiso 0.50 1 d PD . .
C3A C 0.5141(5) 0.5768(4) 0.2475(2) 0.045(7) Uiso 0.50 1 d PD . .
C4A C 0.4829(5) 0.5943(4) 0.2453(2) 0.065(9) Uiso 0.50 1 d PD . .
H4A H 0.4961 0.6284 0.2441 0.078 Uiso 0.50 1 d P . .
C5A C 0.4328(6) 0.5643(4) 0.2449(2) 0.058(8) Uiso 0.50 1 d PD . .
H5A H 0.4113 0.5767 0.2435 0.070 Uiso 0.50 1 d P . .
C6A C 0.4160(5) 0.5157(4) 0.2466(3) 0.078(11) Uiso 0.50 1 d PD . .
H6A H 0.3820 0.4939 0.2462 0.093 Uiso 0.50 1 d P . .
C7A C 0.5665(6) 0.6061(6) 0.2480(3) 0.073(10) Uiso 0.50 1 d PD . .
H7A H 0.5814 0.6404 0.2469 0.087 Uiso 0.50 1 d P . .
N1A' N 0.4995(3) 0.4584(4) 0.2530(3) 0.057(9) Uiso 0.50 1 d PD . .
C2A' C 0.5225(4) 0.5078(4) 0.25133(18) 0.053(9) Uiso 0.50 1 d PD . .
C3A' C 0.5719(4) 0.5353(5) 0.2519(2) 0.072(10) Uiso 0.50 1 d PD . .
C4A' C 0.5976(4) 0.5117(5) 0.2542(2) 0.043(7) Uiso 0.50 1 d PD . .
H4A' H 0.6320 0.5302 0.2547 0.051 Uiso 0.50 1 d P . .
C5A' C 0.5755(4) 0.4616(6) 0.2558(2) 0.081(11) Uiso 0.50 1 d PD . .
H5A' H 0.5935 0.4452 0.2573 0.097 Uiso 0.50 1 d P . .
C6A' C 0.5259(4) 0.4366(5) 0.2551(3) 0.062(9) Uiso 0.50 1 d PD . .
H6A' H 0.5092 0.4020 0.2560 0.075 Uiso 0.50 1 d P . .
C7A' C 0.5926(6) 0.5870(7) 0.2501(4) 0.095(9) Uiso 0.50 1 d PD . .
H7A' H 0.6271 0.6071 0.2506 0.114 Uiso 0.50 1 d P . .
N1B N 0.4250(3) 0.4344(4) 0.27693(12) 0.088(4) Uiso 1 1 d D . .
C2B C 0.4107(2) 0.3903(4) 0.28511(13) 0.073(5) Uiso 1 1 d D . .
C3B C 0.4039(3) 0.3837(4) 0.30434(13) 0.087(6) Uiso 1 1 d D . .
C4B C 0.4119(4) 0.4228(4) 0.31510(14) 0.085(5) Uiso 1 1 d D . .
H4B H 0.4074 0.4188 0.3283 0.102 Uiso 1 1 calc R . .
C5B C 0.4263(4) 0.4681(5) 0.30734(13) 0.087(5) Uiso 1 1 d D . .
H5B H 0.4317 0.4946 0.3149 0.104 Uiso 1 1 calc R . .
C6B C 0.4323(4) 0.4719(4) 0.28801(14) 0.081(5) Uiso 1 1 d D . .
H6B H 0.4420 0.5020 0.2822 0.097 Uiso 1 1 calc R . .
C7B C 0.3892(4) 0.3366(7) 0.3111(3) 0.105(7) Uiso 1 1 d D . .
H7B H 0.3842 0.3310 0.3243 0.126 Uiso 1 1 calc R . .
N1B' N 0.4117(3) 0.3647(3) 0.25451(15) 0.082(4) Uiso 1 1 d D . .
C2B' C 0.4039(3) 0.3543(4) 0.27348(15) 0.075(5) Uiso 1 1 d D . .
C3B' C 0.3895(3) 0.3088(4) 0.28022(16) 0.091(6) Uiso 1 1 d D . .
C4B' C 0.3833(4) 0.2740(4) 0.26735(18) 0.111(7) Uiso 1 1 d D . .
H4B' H 0.3736 0.2426 0.2718 0.134 Uiso 1 1 calc R . .
C5B' C 0.3909(4) 0.2831(4) 0.2479(2) 0.104(7) Uiso 1 1 d D . .
H5B' H 0.3865 0.2589 0.2392 0.125 Uiso 1 1 calc R . .
C6B' C 0.4050(4) 0.3294(4) 0.24229(16) 0.093(6) Uiso 1 1 d D . .
H6B' H 0.4103 0.3369 0.2293 0.111 Uiso 1 1 calc R . .
C7B' C 0.3823(4) 0.3016(5) 0.3006(2) 0.102(6) Uiso 1 1 d D . .
H7B' H 0.3725 0.2710 0.3060 0.122 Uiso 1 1 calc R . .
O1 O 0.7026(8) 0.6216(5) 0.2236(3) 0.065(9) Uiso 0.50 1 d PD E 1
C11 C 0.6866(6) 0.5744(6) 0.2187(2) 0.09(2) Uiso 0.50 1 d PGD E 1
C12 C 0.7088(7) 0.5513(6) 0.2257(3) 0.047(9) Uiso 0.50 1 d PGD E 1
C13 C 0.6931(8) 0.5048(6) 0.2209(3) 0.072(10) Uiso 0.50 1 d PGD E 1
H13 H 0.7086 0.4886 0.2258 0.087 Uiso 0.50 1 calc PR E 1
C14 C 0.6550(7) 0.4815(4) 0.2091(2) 0.074(10) Uiso 0.50 1 d PGD E 1
C15 C 0.6327(8) 0.5046(6) 0.2021(3) 0.075(12) Uiso 0.50 1 d PGD E 1
H15 H 0.6061 0.4884 0.1938 0.090 Uiso 0.50 1 calc PR E 1
C16 C 0.6485(8) 0.5511(6) 0.2069(3) 0.10(2) Uiso 0.50 1 d PGD E 1
S1 S 0.6350(5) 0.4221(5) 0.20295(17) 0.137(4) Uiso 0.50 1 d PD E 1
O11 O 0.6003(11) 0.4083(10) 0.1888(4) 0.235(9) Uiso 0.50 1 d PD E 1
O12 O 0.6150(12) 0.3930(8) 0.2189(4) 0.235(9) Uiso 0.50 1 d PD E 1
O13 O 0.6741(10) 0.4183(9) 0.1964(5) 0.235(9) Uiso 0.50 1 d PD E 1
C1 C 0.7512(8) 0.5760(15) 0.2394(2) 0.062(13) Uiso 0.50 1 d PD E 1
H01A H 0.7708 0.6106 0.2364 0.074 Uiso 0.50 1 calc PR E 1
H01B H 0.7719 0.5614 0.2386 0.074 Uiso 0.50 1 calc PR E 1
O1' O 0.7062(12) 0.6178(7) 0.2203(5) 0.18(2) Uiso 0.50 1 d PD E 2
C11' C 0.6800(9) 0.5686(7) 0.2172(4) 0.10(3) Uiso 0.50 1 d PGD E 2
C12' C 0.6938(10) 0.5394(9) 0.2252(4) 0.12(2) Uiso 0.50 1 d PGD E 2
C13' C 0.6684(10) 0.4916(8) 0.2222(4) 0.131(18) Uiso 0.50 1 d PGD E 2
H13' H 0.6781 0.4711 0.2278 0.158 Uiso 0.50 1 calc PR E 2
C14' C 0.6290(8) 0.4730(5) 0.2111(3) 0.116(15) Uiso 0.50 1 d PGD E 2
C15' C 0.6152(9) 0.5022(8) 0.2031(4) 0.110(17) Uiso 0.50 1 d PGD E 2
H15' H 0.5875 0.4891 0.1953 0.132 Uiso 0.50 1 calc PR E 2
C16' C 0.6406(10) 0.5499(8) 0.2061(4) 0.09(2) Uiso 0.50 1 d PGD E 2
S1' S 0.5978(5) 0.4112(5) 0.20772(19) 0.137(4) Uiso 0.50 1 d PD E 2
O11' O 0.5541(9) 0.3981(11) 0.1988(5) 0.235(9) Uiso 0.50 1 d PD E 2
O12' O 0.5894(13) 0.3885(9) 0.2253(4) 0.235(9) Uiso 0.50 1 d PD E 2
O13' O 0.6255(11) 0.3985(9) 0.1964(4) 0.235(9) Uiso 0.50 1 d PD E 2
C1' C 0.7347(18) 0.5616(18) 0.2381(3) 0.091(16) Uiso 0.50 1 d PD E 2
H1'A H 0.7573 0.5936 0.2329 0.109 Uiso 0.50 1 calc PR E 2
H1'B H 0.7509 0.5424 0.2374 0.109 Uiso 0.50 1 calc PR E 2
O2 O 0.7119(3) 0.4886(4) 0.26338(14) 0.095(4) Uiso 1 1 d D . .
C21 C 0.7123(3) 0.5291(5) 0.2699(2) 0.076(5) Uiso 1 1 d D E .
C22 C 0.6940(4) 0.5260(5) 0.28844(16) 0.073(5) Uiso 1 1 d D . .
C23 C 0.6947(4) 0.5660(6) 0.2947(2) 0.085(5) Uiso 1 1 d D . .
H23 H 0.6827 0.5649 0.3070 0.103 Uiso 1 1 calc R . .
C24 C 0.7107(3) 0.6071(4) 0.28506(16) 0.084(5) Uiso 1 1 d D . .
C25 C 0.7286(5) 0.6074(7) 0.2666(2) 0.094(6) Uiso 1 1 d D E .
H25 H 0.7406 0.6357 0.2592 0.113 Uiso 1 1 calc R . .
C26 C 0.7293(4) 0.5689(4) 0.2591(2) 0.090(6) Uiso 1 1 d D . .
S2 S 0.71149(18) 0.6585(2) 0.29321(7) 0.1031(19) Uiso 1 1 d D . .
O21 O 0.6901(4) 0.6474(5) 0.31187(14) 0.126(5) Uiso 1 1 d D . .
O22 O 0.6833(3) 0.6689(4) 0.27995(14) 0.096(4) Uiso 1 1 d D . .
O23 O 0.7615(4) 0.6964(4) 0.29361(15) 0.154(6) Uiso 1 1 d D . .
C2 C 0.6742(6) 0.4783(6) 0.2990(2) 0.089(6) Uiso 1 1 d D . .
H02A H 0.7011 0.4729 0.3022 0.107 Uiso 1 1 calc R . .
H02B H 0.6521 0.4520 0.2906 0.107 Uiso 1 1 calc R . .
O3 O 0.5805(4) 0.4615(3) 0.29829(12) 0.079(3) Uiso 1 1 d D . .
C31 C 0.5994(5) 0.4675(2) 0.31624(17) 0.073(5) Uiso 1 1 d D . .
C32 C 0.5750(5) 0.4653(4) 0.33150(13) 0.065(4) Uiso 1 1 d D . .
C33 C 0.5976(6) 0.4718(4) 0.3493(2) 0.081(5) Uiso 1 1 d D . .
H33 H 0.5804 0.4703 0.3604 0.097 Uiso 1 1 calc R . .
C34 C 0.6438(4) 0.4802(3) 0.35090(13) 0.073(5) Uiso 1 1 d D . .
C35 C 0.6687(6) 0.4826(4) 0.3350(2) 0.077(5) Uiso 1 1 d D . .
H35 H 0.7007 0.4886 0.3359 0.093 Uiso 1 1 calc R . .
C36 C 0.6474(4) 0.4761(4) 0.31717(17) 0.076(5) Uiso 1 1 d D . .
S3 S 0.67188(15) 0.48903(15) 0.37264(6) 0.0761(14) Uiso 1 1 d D . .
O31 O 0.6361(3) 0.4803(3) 0.38657(13) 0.100(4) Uiso 1 1 d D . .
O32 O 0.7107(3) 0.5380(3) 0.37267(12) 0.083(3) Uiso 1 1 d D . .
O33 O 0.6886(3) 0.4551(3) 0.37359(12) 0.086(4) Uiso 1 1 d D . .
C3 C 0.5248(5) 0.4595(6) 0.3301(2) 0.078(5) Uiso 1 1 d D G .
H03A H 0.5049 0.4398 0.3408 0.094 Uiso 1 1 calc R . .
H03B H 0.5092 0.4425 0.3183 0.094 Uiso 1 1 calc R . .
O4 O 0.5603(3) 0.5313(4) 0.29975(14) 0.098(4) Uiso 1 1 d D . .
C41 C 0.5478(3) 0.5443(6) 0.31650(18) 0.088(6) Uiso 1 1 d D G .
C42 C 0.5555(5) 0.5894(6) 0.3188(2) 0.111(7) Uiso 1 1 d D . .
C43 C 0.5434(5) 0.6033(8) 0.3356(3) 0.103(6) Uiso 1 1 d D G .
H43 H 0.5489 0.6349 0.3373 0.124 Uiso 1 1 calc R . .
C44 C 0.5230(3) 0.5693(5) 0.34975(15) 0.092(6) Uiso 1 1 d D . .
C45 C 0.5145(5) 0.5231(7) 0.3478(3) 0.093(6) Uiso 1 1 d D G .
H45 H 0.5002 0.5008 0.3579 0.112 Uiso 1 1 calc R . .
C46 C 0.5275(4) 0.5084(5) 0.33046(16) 0.091(6) Uiso 1 1 d D . .
S4 S 0.5068(2) 0.5862(3) 0.37052(9) 0.136(2) Uiso 1 1 d D F .
O41 O 0.4988(7) 0.5490(6) 0.3844(2) 0.131(5) Uiso 0.50 1 d PD F 1
O42 O 0.4628(6) 0.5873(7) 0.3663(2) 0.131(5) Uiso 0.50 1 d PD F 1
O43 O 0.5471(6) 0.6333(5) 0.3755(2) 0.131(5) Uiso 0.50 1 d PD F 1
C4 C 0.5821(13) 0.6302(16) 0.3046(6) 0.073(15) Uiso 0.50 1 d PD G 1
H04A H 0.5979 0.6197 0.2953 0.087 Uiso 0.50 1 calc PR G 1
H04C H 0.6078 0.6580 0.3114 0.087 Uiso 0.50 1 calc PR G 1
O41' O 0.5288(7) 0.5734(7) 0.38582(17) 0.131(5) Uiso 0.50 1 d PD F 2
O42' O 0.4542(5) 0.5592(7) 0.3711(2) 0.131(5) Uiso 0.50 1 d PD F 2
O43' O 0.5260(7) 0.6382(5) 0.3690(2) 0.131(5) Uiso 0.50 1 d PD F 2
C4' C 0.618(2) 0.579(2) 0.1990(9) 0.15(3) Uiso 0.50 1 d PD E 2
H4'A H 0.5962 0.5797 0.2087 0.177 Uiso 0.50 1 calc PR E 2
H4'B H 0.6431 0.6122 0.1962 0.177 Uiso 0.50 1 calc PR E 2

loop_
_atom_site_aniso_label
_atom_site_aniso_U_11
_atom_site_aniso_U_22
_atom_site_aniso_U_33
_atom_site_aniso_U_23
_atom_site_aniso_U_13
_atom_site_aniso_U_12
Yb1 0.0717(13) 0.0717(13) 0.0551(14) 0.000 0.000 0.0359(7)
Co1 0.088(2) 0.088(2) 0.0486(18) 0.0177(9) -0.0177(9) 0.024(2)

loop_
_atom_type_symbol
_atom_type_description
_atom_type_scat_dispersion_real
_atom_type_scat_dispersion_imag
_atom_type_scat_source
C C 0.0033 0.0016 'International Tables Vol C Tables 4.2.6.8 and 6.1.1.4'
H H 0.0000 0.0000 'International Tables Vol C Tables 4.2.6.8 and 6.1.1.4'
N N 0.0061 0.0033 'International Tables Vol C Tables 4.2.6.8 and 6.1.1.4'
O O 0.0106 0.0060 'International Tables Vol C Tables 4.2.6.8 and 6.1.1.4'
Na Na 0.0362 0.0249 'International Tables Vol C Tables 4.2.6.8 and 6.1.1.4'
S S 0.1246 0.1234 'International Tables Vol C Tables 4.2.6.8 and 6.1.1.4'
Co Co 0.3494 0.9721 'International Tables Vol C Tables 4.2.6.8 and 6.1.1.4'
Yb Yb -0.3850 5.5486 'International Tables Vol C Tables 4.2.6.8 and 6.1.1.4'

loop_
_geom_angle_atom_site_label_1
_geom_angle_atom_site_label_2
_geom_angle_atom_site_label_3
_geom_angle
_geom_angle_site_symmetry_1
_geom_angle_site_symmetry_3
_geom_angle_publ_flag
O1W Yb1 O1W 86.6(9) 2_655 3_665 ?
O1W Yb1 O1W 86.6(9) 2_655 . ?
O1W Yb1 O1W 86.6(9) 3_665 . ?
O1W Yb1 O3W 80.0(8) 2_655 2_655 ?
O1W Yb1 O3W 127.5(8) 3_665 2_655 ?
O1W Yb1 O3W 142.0(9) . 2_655 ?
O1W Yb1 O3W 127.5(8) 2_655 . ?
O1W Yb1 O3W 142.0(8) 3_665 . ?
O1W Yb1 O3W 80.0(8) . . ?
O3W Yb1 O3W 80.3(8) 2_655 . ?
O1W Yb1 O3W 142.0(9) 2_655 3_665 ?
O1W Yb1 O3W 80.0(8) 3_665 3_665 ?
O1W Yb1 O3W 127.5(8) . 3_665 ?
O3W Yb1 O3W 80.3(8) 2_655 3_665 ?
O3W Yb1 O3W 80.3(8) . 3_665 ?
O1W Yb1 O2W 68.7(9) 2_655 2_655 ?
O1W Yb1 O2W 67.6(9) 3_665 2_655 ?
O1W Yb1 O2W 144.6(9) . 2_655 ?
O3W Yb1 O2W 60.1(9) 2_655 2_655 ?
O3W Yb1 O2W 135.1(8) . 2_655 ?
O3W Yb1 O2W 73.3(9) 3_665 2_655 ?
O1W Yb1 O2W 67.6(9) 2_655 . ?
O1W Yb1 O2W 144.6(9) 3_665 . ?
O1W Yb1 O2W 68.7(9) . . ?
O3W Yb1 O2W 73.3(9) 2_655 . ?
O3W Yb1 O2W 60.1(9) . . ?
O3W Yb1 O2W 135.1(8) 3_665 . ?
O2W Yb1 O2W 119.85(9) 2_655 . ?
O1W Yb1 O2W 144.6(9) 2_655 3_665 ?
O1W Yb1 O2W 68.7(9) 3_665 3_665 ?
O1W Yb1 O2W 67.6(9) . 3_665 ?
O3W Yb1 O2W 135.1(8) 2_655 3_665 ?
O3W Yb1 O2W 73.3(9) . 3_665 ?
O3W Yb1 O2W 60.1(9) 3_665 3_665 ?
O2W Yb1 O2W 119.85(9) 2_655 3_665 ?
O2W Yb1 O2W 119.85(9) . 3_665 ?
O4W Na1 O5W 82.1(16) . . ?
O4W Na1 O6W 114.4(19) . . ?
O5W Na1 O6W 160.1(18) . . ?
O9W Na2 O8W 86(3) . . ?
O9W Na2 O7W 78(3) . . ?
O8W Na2 O7W 56.1(17) . . ?
N1A' Co1 N1A' 74.3(7) 4 . ?
N1A' Co1 N1B' 172.6(5) 4 . ?
N1A' Co1 N1B' 98.6(4) . . ?
N1A' Co1 N1B' 98.6(4) 4 4 ?
N1A' Co1 N1B' 172.6(5) . 4 ?
N1B' Co1 N1B' 88.5(5) . 4 ?
N1A' Co1 N1B 89.4(6) 4 4 ?
N1A' Co1 N1B 92.9(6) . 4 ?
N1B' Co1 N1B 93.1(4) . 4 ?
N1B' Co1 N1B 84.8(5) 4 4 ?
N1A' Co1 N1B 92.9(6) 4 . ?
N1A' Co1 N1B 89.4(6) . . ?
N1B' Co1 N1B 84.8(5) . . ?
N1B' Co1 N1B 93.1(4) 4 . ?
N1B Co1 N1B 177.1(6) 4 . ?
N1A' Co1 N1A 85.1(6) 4 4 ?
N1A' Co1 N1A 12.1(5) . 4 ?
N1B' Co1 N1A 88.0(4) . 4 ?
N1B' Co1 N1A 171.6(6) 4 4 ?
N1B Co1 N1A 87.7(6) 4 4 ?
N1B Co1 N1A 94.2(6) . 4 ?
N1A' Co1 N1A 12.1(5) 4 . ?
N1A' Co1 N1A 85.1(6) . . ?
N1B' Co1 N1A 171.6(6) . . ?
N1B' Co1 N1A 88.0(4) 4 . ?
N1B Co1 N1A 94.2(6) 4 . ?
N1B Co1 N1A 87.7(6) . . ?
N1A Co1 N1A 96.4(7) 4 . ?
N1A' N1A C6A' 115(3) 4 4 ?
N1A' N1A C6A 139(2) 4 . ?
C6A' N1A C2A 95.0(12) 4 . ?
C6A N1A C2A 119.2(9) . . ?
C6A' N1A C2A' 108.5(11) 4 4 ?
C6A N1A C2A' 133.2(9) . 4 ?
N1A' N1A Co1 83.0(8) 4 . ?
C6A' N1A Co1 152.9(14) 4 . ?
C6A N1A Co1 130.7(8) . . ?
C2A N1A Co1 110.0(7) . . ?
C2A' N1A Co1 95.7(7) 4 . ?
C2A' C2A N1A' 114.8(14) 4 4 ?
N1A' C2A C2A' 108.0(9) 4 . ?
C2A' C2A C3A' 79.9(11) 4 4 ?
N1A' C2A C3A' 160.3(17) 4 4 ?
C2A' C2A C3A' 88.9(9) . 4 ?
C2A' C2A C3A 112.3(10) 4 . ?
N1A' C2A C3A 129.7(10) 4 . ?
C2A' C2A C3A 121.5(6) . . ?
C2A' C2A N1A 125.5(9) 4 . ?
C2A' C2A N1A 117.2(6) . . ?
C3A' C2A N1A 153.8(11) 4 . ?
C3A C2A N1A 121.2(8) . . ?
N1A' C2A C2A 102.3(9) 4 4 ?
C3A' C2A C2A 94.2(8) 4 4 ?
C3A C2A C2A 126.8(6) . 4 ?
N1A C2A C2A 111.8(6) . 4 ?
C2A' C2A C6A' 158(2) 4 4 ?
N1A' C2A C6A' 45.9(8) 4 4 ?
C2A' C2A C6A' 154.0(6) . 4 ?
C3A' C2A C6A' 116.5(8) 4 4 ?
C3A C2A C6A' 84.1(6) . 4 ?
C2A C2A C6A' 148.1(5) 4 4 ?
C4A' C3A C3A' 135(2) 4 4 ?
C3A' C3A C4A 169.0(11) 4 . ?
C4A' C3A C2A 151(2) 4 . ?
C3A' C3A C2A 72.9(6) 4 . ?
C4A C3A C2A 117.8(10) . . ?
C4A' C3A C7A 92(2) 4 . ?
C4A C3A C7A 125.3(9) . . ?
C2A C3A C7A 116.9(9) . . ?
C4A' C3A C2A' 167(3) 4 4 ?
C3A' C3A C2A' 55.8(7) 4 4 ?
C4A C3A C2A' 134.7(10) . 4 ?
C7A C3A C2A' 99.9(9) . 4 ?
C4A' C3A C5A' 55.2(17) 4 4 ?
C3A' C3A C5A' 167.7(16) 4 4 ?
C2A C3A C5A' 96.1(6) . 4 ?
C7A C3A C5A' 146.9(9) . 4 ?
C2A' C3A C5A' 112.9(8) 4 4 ?
C5A' C4A C4A' 132(2) 4 4 ?
C5A' C4A C3A 106.2(19) 4 . ?
C4A' C4A C5A 149.6(8) 4 . ?
C3A C4A C5A 122.7(9) . . ?
C4A' C4A C6A' 107.7(8) 4 4 ?
C3A C4A C6A' 81.0(6) . 4 ?
C5A' C5A C6A' 78.2(10) 4 4 ?
C5A' C5A C6A 102.9(8) 4 . ?
C6A' C5A C4A 91.9(12) 4 . ?
C6A C5A C4A 116.1(10) . . ?
C6A' C6A N1A 55.4(11) 4 . ?
C6A' C6A C5A 69.6(11) 4 . ?
N1A C6A C5A 123.0(10) . . ?
C6A' C6A N1A' 46.9(9) 4 4 ?
C5A C6A N1A' 115.6(9) . 4 ?
N1A C6A C5A' 96.3(10) . 4 ?
N1A' C6A C5A' 88.8(10) 4 4 ?
C7A' C7A C3A' 92.3(14) 4 4 ?
C3A' C7A C7A' 90.6(13) 4 . ?
C7A' C7A C3A 122.9(9) 4 . ?
C7A' C7A C3A 121.2(8) . . ?
C7A' C7A C4A' 148.7(10) 4 4 ?
C3A' C7A C4A' 56.4(12) 4 4 ?
C7A' C7A C4A' 147.0(9) . 4 ?
N1A N1A' C2A 134(4) 4 4 ?
N1A N1A' C6A' 49.1(19) 4 . ?
C2A N1A' C6A' 99.5(12) 4 . ?
N1A N1A' C2A' 151(4) 4 . ?
C6A' N1A' C2A' 119.4(9) . . ?
C2A N1A' C6A 116.2(11) 4 4 ?
C2A' N1A' C6A 136.6(10) . 4 ?
N1A N1A' Co1 84.9(7) 4 . ?
C2A N1A' Co1 129.4(12) 4 . ?
C6A' N1A' Co1 130.1(8) . . ?
C2A' N1A' Co1 110.3(7) . . ?
C6A N1A' Co1 112.1(8) 4 . ?
N1A N1A' C2A' 152(5) 4 4 ?
C6A' N1A' C2A' 140.3(8) . 4 ?
C6A N1A' C2A' 156.2(10) 4 4 ?
Co1 N1A' C2A' 89.2(7) . 4 ?
C2A C2A' C2A' 158(3) 4 4 ?
C2A C2A' C2A 158.0(15) 4 . ?
C2A' C2A' N1A' 122.5(6) 4 . ?
C2A C2A' N1A' 117.1(6) . . ?
C2A C2A' C3A' 77.8(9) 4 . ?
C2A' C2A' C3A' 116.0(6) 4 . ?
C2A C2A' C3A' 121.8(6) . . ?
N1A' C2A' C3A' 121.1(8) . . ?
C2A C2A' C3A 50.4(10) 4 4 ?
C2A' C2A' C3A 143.0(9) 4 4 ?
C2A C2A' C3A 149.3(9) . 4 ?
N1A' C2A' C3A 93.5(9) . 4 ?
C2A' C2A' N1A 125.0(6) 4 4 ?
C2A C2A' N1A 120.4(5) . 4 ?
C3A' C2A' N1A 117.6(7) . 4 ?
C3A C2A' N1A 90.0(9) 4 4 ?
C2A C2A' C3A' 150.9(16) 4 4 ?
C2A C2A' C3A' 46.0(6) . 4 ?
N1A' C2A' C3A' 163.1(9) . 4 ?
C3A' C2A' C3A' 75.8(10) . 4 ?
C3A C2A' C3A' 103.3(8) 4 4 ?
N1A C2A' C3A' 165.2(10) 4 4 ?
C2A C2A' N1A' 127.8(11) 4 4 ?
N1A' C2A' N1A' 86.3(8) . 4 ?
C3A' C2A' N1A' 152.3(8) . 4 ?
C3A C2A' N1A' 173.9(15) 4 4 ?
N1A C2A' N1A' 89.2(7) 4 4 ?
C3A' C2A' N1A' 76.9(7) 4 4 ?
C3A C3A' C7A 105.3(15) 4 4 ?
C3A C3A' C2A 74.4(8) 4 4 ?
C7A C3A' C2A 177(3) 4 4 ?
C7A C3A' C4A' 84.1(16) 4 . ?
C2A C3A' C4A' 95.7(10) 4 . ?
C3A C3A' C2A' 96.5(7) 4 . ?
C7A C3A' C2A' 158.1(17) 4 . ?
C4A' C3A' C2A' 117.7(10) . . ?
C3A C3A' C7A' 146.5(9) 4 . ?
C2A C3A' C7A' 138.6(10) 4 . ?
C4A' C3A' C7A' 125.5(9) . . ?
C2A' C3A' C7A' 116.8(9) . . ?
C3A C3A' C7A' 155.1(11) 4 4 ?
C7A C3A' C7A' 50.0(12) 4 4 ?
C2A C3A' C7A' 130.0(14) 4 4 ?
C4A' C3A' C7A' 134.1(11) . 4 ?
C2A' C3A' C7A' 108.1(11) . 4 ?
C3A C3A' C2A' 119.4(6) 4 4 ?
C7A C3A' C2A' 135.0(18) 4 4 ?
C2A C3A' C2A' 45.1(6) 4 4 ?
C4A' C3A' C2A' 140.8(8) . 4 ?
C7A' C3A' C2A' 93.6(9) . 4 ?
C7A' C3A' C2A' 85.0(12) 4 4 ?
C3A C4A' C4A 119(2) 4 4 ?
C4A C4A' C3A' 142.5(8) 4 . ?
C3A C4A' C5A' 100.0(19) 4 . ?
C3A' C4A' C5A' 122.9(9) . . ?
C3A C4A' C7A 62.4(19) 4 4 ?
C4A C4A' C7A 176(3) 4 4 ?
C3A' C4A' C7A 39.5(8) . 4 ?
C5A' C4A' C7A 162.3(10) . 4 ?
C4A C5A' C5A 147(3) 4 4 ?
C4A C5A' C6A' 143(2) 4 . ?
C5A C5A' C6A' 66.9(9) 4 . ?
C5A C5A' C4A' 170.9(19) 4 . ?
C6A' C5A' C4A' 116.1(10) . . ?
C4A C5A' C3A 52.0(18) 4 4 ?
C5A C5A' C3A 155.6(13) 4 4 ?
C6A' C5A' C3A 91.3(7) . 4 ?
C4A C5A' C6A 157(2) 4 4 ?
C5A C5A' C6A 50.3(7) 4 4 ?
C4A' C5A' C6A 131.8(10) . 4 ?
C3A C5A' C6A 107.0(7) 4 4 ?
C6A C6A' N1A 99.4(16) 4 4 ?
C6A C6A' C5A 85.4(14) 4 4 ?
N1A C6A' C5A 164(3) 4 4 ?
C6A C6A' N1A' 114.7(12) 4 . ?
C5A C6A' N1A' 156.9(14) 4 . ?
C6A C6A' C5A' 120.0(15) 4 . ?
N1A C6A' C5A' 135.6(12) 4 . ?
N1A' C6A' C5A' 122.8(10) . . ?
C6A C6A' C2A 145(2) 4 4 ?
N1A C6A' C2A 47.7(8) 4 4 ?
C5A C6A' C2A 122.5(11) 4 4 ?
C5A' C6A' C2A 88.4(7) . 4 ?
C6A C6A' C4A 130.1(17) 4 4 ?
N1A C6A' C4A 123.9(13) 4 4 ?
C5A C6A' C4A 46.2(7) 4 4 ?
N1A' C6A' C4A 111.3(9) . 4 ?
C2A C6A' C4A 76.8(6) 4 4 ?
C7A' C7A' C7A 172(8) 4 4 ?
C7A C7A' C7A 168.1(13) 4 . ?
C7A' C7A' C3A' 126.7(12) 4 . ?
C7A C7A' C3A' 46.3(9) 4 . ?
C7A C7A' C3A' 121.8(8) . . ?
C7A C7A' C3A' 128.7(11) 4 4 ?
C3A' C7A' C3A' 82.4(10) . 4 ?
C6B N1B C2B 119.3(9) . . ?
C6B N1B Co1 130.1(8) . . ?
C2B N1B Co1 110.6(7) . . ?
C2B' C2B N1B 116.8(9) . . ?
C2B' C2B C3B 121.9(9) . . ?
N1B C2B C3B 121.3(8) . . ?
C4B C3B C2B 117.6(10) . . ?
C4B C3B C7B 126.3(10) . . ?
C2B C3B C7B 116.1(10) . . ?
C3B C4B C5B 122.8(9) . . ?
C6B C5B C4B 116.2(10) . . ?
N1B C6B C5B 122.8(10) . . ?
C7B' C7B C3B 124.0(17) . . ?
C6B' N1B' C2B' 119.3(9) . . ?
C6B' N1B' Co1 130.3(8) . . ?
C2B' N1B' Co1 110.4(7) . . ?
C2B C2B' N1B' 117.3(9) . . ?
C2B C2B' C3B' 121.5(9) . . ?
N1B' C2B' C3B' 121.2(8) . . ?
C4B' C3B' C2B' 117.8(10) . . ?
C4B' C3B' C7B' 125.4(10) . . ?
C2B' C3B' C7B' 116.9(10) . . ?
C3B' C4B' C5B' 122.7(9) . . ?
C6B' C5B' C4B' 116.1(10) . . ?
N1B' C6B' C5B' 122.9(10) . . ?
C7B C7B' C3B' 119.7(15) . . ?
C12 C11 C16 120.0 . . ?
C12 C11 O1 120.1(2) . . ?
C16 C11 O1 120.0(2) . . ?
C11 C12 C13 120.0 . . ?
C11 C12 C1 121.5(19) . . ?
C13 C12 C1 118.5(19) . . ?
C12 C13 C14 120.0 . . ?
C15 C14 C13 120.0 . . ?
C15 C14 S1 120.3(11) . . ?
C13 C14 S1 119.7(11) . . ?
C14 C15 C16 120.0 . . ?
C11 C16 C15 120.0 . . ?
C11 C16 C4 118.5(14) . 4 ?
C15 C16 C4 120.2(13) . 4 ?
O11 S1 O13 110.0(9) . . ?
O11 S1 O12 110.0(10) . . ?
O13 S1 O12 109.9(9) . . ?
O11 S1 C14 109.0(10) . . ?
O13 S1 C14 108.9(10) . . ?
O12 S1 C14 109.0(10) . . ?
C12 C1 C26 106.2(15) . . ?
C16' C11' C12' 120.0 . . ?
C16' C11' O1' 120.0(2) . . ?
C12' C11' O1' 120.0(2) . . ?
C11' C12' C13' 120.0 . . ?
C11' C12' C1' 117(3) . . ?
C13' C12' C1' 123(3) . . ?
C14' C13' C12' 120.0 . . ?
C13' C14' C15' 120.0 . . ?
C13' C14' S1' 117.7(16) . . ?
C15' C14' S1' 122.2(16) . . ?
C14' C15' C16' 120.0 . . ?
C11' C16' C15' 120.0 . . ?
C11' C16' C4' 124(3) . . ?
C15' C16' C4' 116(3) . . ?
O11' S1' O12' 110.0(9) . . ?
O11' S1' O13' 110.0(9) . . ?
O12' S1' O13' 110.0(9) . . ?
O11' S1' C14' 109.0(10) . . ?
O12' S1' C14' 108.9(10) . . ?
O13' S1' C14' 108.9(10) . . ?
C12' C1' C26 123(3) . . ?
C26 C21 O2 121.0(12) . . ?
C26 C21 C22 123.1(11) . . ?
O2 C21 C22 116.0(12) . . ?
C23 C22 C21 115.4(14) . . ?
C23 C22 C2 126.4(13) . . ?
C21 C22 C2 118.2(9) . . ?
C24 C23 C22 125.8(16) . . ?
C23 C24 C25 115.3(13) . . ?
C23 C24 S2 125.6(11) . . ?
C25 C24 S2 119.1(11) . . ?
C26 C25 C24 122.9(17) . . ?
C25 C26 C21 117.4(15) . . ?
C25 C26 C1 116(2) . . ?
C21 C26 C1 126.6(19) . . ?
C25 C26 C1' 125(2) . . ?
C21 C26 C1' 115(2) . . ?
O21 S2 O23 112.2(4) . . ?
O21 S2 O22 111.9(4) . . ?
O23 S2 O22 112.0(4) . . ?
O21 S2 C24 106.8(5) . . ?
O23 S2 C24 106.7(5) . . ?
O22 S2 C24 106.7(4) . . ?
C22 C2 C36 113.6(12) . . ?
C32 C31 O3 122.8(13) . . ?
C32 C31 C36 122.0(11) . . ?
O3 C31 C36 115.2(11) . . ?
C31 C32 C33 118.4(14) . . ?
C31 C32 C3 121.1(10) . . ?
C33 C32 C3 120.4(12) . . ?
C34 C33 C32 121.7(15) . . ?
C35 C34 C33 119.2(13) . . ?
C35 C34 S3 119.0(10) . . ?
C33 C34 S3 121.8(10) . . ?
C34 C35 C36 120.5(15) . . ?
C35 C36 C31 118.2(13) . . ?
C35 C36 C2 121.9(13) . . ?
C31 C36 C2 119.9(10) . . ?
O31 S3 O33 112.8(4) . . ?
O31 S3 O32 112.6(4) . . ?
O33 S3 O32 112.4(4) . . ?
O31 S3 C34 106.3(4) . . ?
O33 S3 C34 106.1(4) . . ?
O32 S3 C34 106.0(4) . . ?
C32 C3 C46 110.9(11) . . ?
C42 C41 O4 120.1(14) . . ?
C42 C41 C46 123.7(12) . . ?
O4 C41 C46 116.2(13) . . ?
C41 C42 C43 120.9(19) . . ?
C41 C42 C4' 108(3) . 4 ?
C43 C42 C4' 131(3) . 4 ?
C41 C42 C4 124(2) . . ?
C43 C42 C4 115(2) . . ?
C44 C43 C42 117.8(19) . . ?
C45 C44 C43 122.7(15) . . ?
C45 C44 S4 119.5(12) . . ?
C43 C44 S4 117.8(12) . . ?
C44 C45 C46 120.0(16) . . ?
C41 C46 C45 114.9(15) . . ?
C41 C46 C3 126.5(11) . . ?
C45 C46 C3 117.9(13) . . ?
O43 S4 O41' 79.0(9) . . ?
O43 S4 O42' 140.3(10) . . ?
O41' S4 O42' 112.9(5) . . ?
O43 S4 O42 113.0(5) . . ?
O41' S4 O42 140.2(10) . . ?
O41' S4 O43' 112.7(5) . . ?
O42' S4 O43' 112.4(5) . . ?
O42 S4 O43' 79.6(9) . . ?
O43 S4 O41 112.7(5) . . ?
O42' S4 O41 79.4(9) . . ?
O42 S4 O41 112.2(5) . . ?
O43' S4 O41 141.0(10) . . ?
O43 S4 C44 106.4(6) . . ?
O41' S4 C44 106.2(6) . . ?
O42' S4 C44 106.0(5) . . ?
O42 S4 C44 106.0(5) . . ?
O43' S4 C44 105.9(5) . . ?
O41 S4 C44 105.9(6) . . ?
C42 C4 C16 118(3) . 4 ?
C42 C4' C16' 109(3) 4 . ?

loop_
_geom_bond_atom_site_label_1
_geom_bond_atom_site_label_2
_geom_bond_distance
_geom_bond_site_symmetry_2
_geom_bond_publ_flag
Yb1 O1W 2.39(3) 2_655 ?
Yb1 O1W 2.39(3) 3_665 ?
Yb1 O1W 2.39(3) . ?
Yb1 O3W 2.42(2) 2_655 ?
Yb1 O3W 2.42(2) . ?
Yb1 O3W 2.42(2) 3_665 ?
Yb1 O2W 2.44(3) 2_655 ?
Yb1 O2W 2.44(3) . ?
Yb1 O2W 2.44(3) 3_665 ?
Na1 O4W 1.72(4) . ?
Na1 O5W 2.09(3) . ?
Na1 O6W 2.25(5) . ?
Na2 O9W 1.54(8) . ?
Na2 O8W 2.28(6) . ?
Na2 O7W 2.55(5) . ?
O11W O11W 1.59(5) 4 ?
Co1 N1A' 1.929(9) 4 ?
Co1 N1A' 1.929(9) . ?
Co1 N1B' 1.933(8) . ?
Co1 N1B' 1.933(8) 4 ?
Co1 N1B 1.934(8) 4 ?
Co1 N1B 1.934(8) . ?
Co1 N1A 1.936(9) 4 ?
Co1 N1A 1.936(9) . ?
N1A N1A' 0.407(18) 4 ?
N1A C6A' 1.134(13) 4 ?
N1A C6A 1.359(9) . ?
N1A C2A 1.384(9) . ?
N1A C2A' 1.749(14) 4 ?
C2A C2A' 0.534(15) 4 ?
C2A N1A' 1.071(13) 4 ?
C2A C2A' 1.350(17) . ?
C2A C3A' 1.373(11) 4 ?
C2A C3A 1.383(7) . ?
C2A C2A 1.86(2) 4 ?
C2A C6A' 1.864(18) 4 ?
C3A C4A' 0.719(15) 4 ?
C3A C3A' 0.77(2) 4 ?
C3A C4A 1.382(7) . ?
C3A C7A 1.465(18) . ?
C3A C2A' 1.661(13) 4 ?
C3A C5A' 1.69(3) 4 ?
C4A C5A' 0.65(2) 4 ?
C4A C4A' 0.88(2) 4 ?
C4A C5A 1.405(13) . ?
C4A C6A' 1.946(16) 4 ?
C5A C5A' 0.81(2) 4 ?
C5A C6A' 1.301(12) 4 ?
C5A C6A 1.384(7) . ?
C6A C6A' 0.587(18) 4 ?
C6A N1A' 1.689(15) 4 ?
C6A C5A' 1.753(17) 4 ?
C7A C7A' 0.96(3) 4 ?
C7A C3A' 1.055(18) 4 ?
C7A C7A' 1.27(2) . ?
C7A C4A' 1.65(3) 4 ?
N1A' N1A 0.407(18) 4 ?
N1A' C2A 1.071(13) 4 ?
N1A' C6A' 1.358(9) . ?
N1A' C2A' 1.383(9) . ?
N1A' C6A 1.689(15) 4 ?
N1A' C2A' 1.966(16) 4 ?
C2A' C2A 0.534(15) 4 ?
C2A' C2A' 0.84(2) 4 ?
C2A' C3A' 1.383(7) . ?
C2A' C3A 1.661(13) 4 ?
C2A' N1A 1.749(14) 4 ?
C2A' C3A' 1.907(16) 4 ?
C2A' N1A' 1.966(16) 4 ?
C3A' C3A 0.77(2) 4 ?
C3A' C7A 1.055(18) 4 ?
C3A' C2A 1.373(11) 4 ?
C3A' C4A' 1.383(7) . ?
C3A' C7A' 1.458(18) . ?
C3A' C7A' 1.66(2) 4 ?
C3A' C2A' 1.907(16) 4 ?
C4A' C3A 0.719(15) 4 ?
C4A' C4A 0.88(2) 4 ?
C4A' C5A' 1.405(13) . ?
C4A' C7A 1.65(3) 4 ?
C5A' C4A 0.65(2) 4 ?
C5A' C5A 0.81(2) 4 ?
C5A' C6A' 1.385(7) . ?
C5A' C3A 1.69(3) 4 ?
C5A' C6A 1.753(17) 4 ?
C6A' C6A 0.587(18) 4 ?
C6A' N1A 1.134(13) 4 ?
C6A' C5A 1.301(12) 4 ?
C6A' C2A 1.864(18) 4 ?
C6A' C4A 1.946(16) 4 ?
C7A' C7A' 0.31(4) 4 ?
C7A' C7A 0.96(3) 4 ?
C7A' C3A' 1.66(2) 4 ?
N1B C6B 1.360(9) . ?
N1B C2B 1.382(9) . ?
C2B C2B' 1.349(16) . ?
C2B C3B 1.384(7) . ?
C3B C4B 1.383(7) . ?
C3B C7B 1.43(2) . ?
C4B C5B 1.403(12) . ?
C5B C6B 1.385(7) . ?
C7B C7B' 1.27(2) . ?
N1B' C6B' 1.359(9) . ?
N1B' C2B' 1.382(9) . ?
C2B' C3B' 1.383(7) . ?
C3B' C4B' 1.382(7) . ?
C3B' C7B' 1.469(19) . ?
C4B' C5B' 1.406(12) . ?
C5B' C6B' 1.383(7) . ?
O1 C11 1.383(10) . ?
C11 C12 1.361(8) . ?
C11 C16 1.361(8) . ?
C12 C13 1.362(8) . ?
C12 C1 1.535(10) . ?
C13 C14 1.362(8) . ?
C14 C15 1.361(8) . ?
C14 S1 1.741(9) . ?
C15 C16 1.362(8) . ?
C16 C4 1.61(4) 4 ?
S1 O11 1.403(19) . ?
S1 O13 1.403(19) . ?
S1 O12 1.403(18) . ?
C1 C26 1.535(10) . ?
O1' C11' 1.392(11) . ?
C11' C16' 1.350(9) . ?
C11' C12' 1.350(9) . ?
C12' C13' 1.350(9) . ?
C12' C1' 1.46(5) . ?
C13' C14' 1.350(9) . ?
C14' C15' 1.350(9) . ?
C14' S1' 1.741(9) . ?
C15' C16' 1.351(9) . ?
C16' C4' 1.535(10) . ?
S1' O11' 1.402(19) . ?
S1' O12' 1.403(19) . ?
S1' O13' 1.403(19) . ?
C1' C26 1.536(10) . ?
O2 C21 1.378(11) . ?
C21 C26 1.353(17) . ?
C21 C22 1.426(18) . ?
C22 C23 1.35(2) . ?
C22 C2 1.534(10) . ?
C23 C24 1.34(2) . ?
C24 C25 1.43(2) . ?
C24 S2 1.741(9) . ?
C25 C26 1.36(2) . ?
S2 O21 1.455(9) . ?
S2 O23 1.456(9) . ?
S2 O22 1.458(9) . ?
C2 C36 1.535(10) . ?
O3 C31 1.385(10) . ?
C31 C32 1.321(16) . ?
C31 C36 1.429(18) . ?
C32 C33 1.423(18) . ?
C32 C3 1.534(10) . ?
C33 C34 1.378(19) . ?
C34 C35 1.368(18) . ?
C34 S3 1.741(9) . ?
C35 C36 1.405(18) . ?
S3 O31 1.438(7) . ?
S3 O33 1.440(7) . ?
S3 O32 1.441(7) . ?
C3 C46 1.535(10) . ?
O4 C41 1.388(11) . ?
C41 C42 1.35(2) . ?
C41 C46 1.41(2) . ?
C42 C43 1.40(2) . ?
C42 C4' 1.52(6) 4 ?
C42 C4 1.535(10) . ?
C43 C44 1.39(2) . ?
C44 C45 1.38(2) . ?
C44 S4 1.741(9) . ?
C45 C46 1.46(2) . ?
S4 O43 1.463(11) . ?
S4 O41' 1.465(11) . ?
S4 O42' 1.468(11) . ?
S4 O42 1.468(11) . ?
S4 O43' 1.469(11) . ?
S4 O41 1.472(11) . ?
C4 C16 1.61(12) 4 ?
C4' C42 1.52(6) 4 ?
